data_7153304
loop_
_publ_author_name
'Samankumara, Lalith P.'
'Zeller, Matthias'
'Krause, Jeanette A.'
'Br\"uckner, Christian'

_publ_section_title
;
 Syntheses, structures, modification, and optical properties of
 meso-tetraaryl-2,3-dimethoxychlorin, and two isomeric
 meso-tetraaryl-2,3,12,13-tetrahydroxybacteriochlorins.
;
_journal_issue 8
_journal_name_full 'Organic &amp; biomolecular chemistry'
_journal_page_first 1951
_journal_page_last 1965
_journal_paper_doi 10.1039/b924539a
_journal_volume 8
_journal_year 2010
_chemical_absolute_configuration unk
_chemical_formula_sum 'C44 H32 N4 O'
_chemical_formula_weight 632.74
_chemical_name_systematic
;
?
;
_space_group_IT_number 122
_symmetry_cell_setting tetragonal
_symmetry_space_group_name_Hall 'I -4 2bw'
_symmetry_space_group_name_H-M 'I -4 2 d'
_atom_sites_solution_hydrogens geom
_atom_sites_solution_primary direct
_atom_sites_solution_secondary difmap
_audit_creation_method SHELXL-97
_cell_angle_alpha 90.00
_cell_angle_beta 90.00
_cell_angle_gamma 90.00
_cell_formula_units_Z 4
_cell_length_a 15.0677(9)
_cell_length_b 15.0677(9)
_cell_length_c 13.8543(17)
_cell_measurement_reflns_used 4568
_cell_measurement_temperature 100(2)
_cell_measurement_theta_max 30.37
_cell_measurement_theta_min 2.70
_cell_volume 3145.4(5)
_computing_cell_refinement 'Apex2 v2008.2-4 '
_computing_data_collection 'Apex2 v2008.2-4 (Bruker, 2008)'
_computing_data_reduction 'Apex2 v2008.2-4 '
_computing_molecular_graphics 'SHELXTL 6.14'
_computing_publication_material 'SHELXTL 6.14'
_computing_structure_refinement 'SHELXTL 6.14'
_computing_structure_solution 'SHELXTL 6.14 (Bruker, 2000-2003)'
_diffrn_ambient_temperature 100(2)
_diffrn_measured_fraction_theta_full 1.000
_diffrn_measured_fraction_theta_max 1.000
_diffrn_measurement_device_type 'Bruker AXS SMART APEX CCD diffractometer'
_diffrn_measurement_method '\w scans'
_diffrn_radiation_monochromator graphite
_diffrn_radiation_source 'fine-focus sealed tube'
_diffrn_radiation_type MoK\a
_diffrn_radiation_wavelength 0.71073
_diffrn_reflns_av_R_equivalents 0.0301
_diffrn_reflns_av_sigmaI/netI 0.0141
_diffrn_reflns_limit_h_max 20
_diffrn_reflns_limit_h_min -20
_diffrn_reflns_limit_k_max 20
_diffrn_reflns_limit_k_min -20
_diffrn_reflns_limit_l_max 18
_diffrn_reflns_limit_l_min -18
_diffrn_reflns_number 13888
_diffrn_reflns_theta_full 28.27
_diffrn_reflns_theta_max 28.27
_diffrn_reflns_theta_min 2.00
_diffrn_standards_number 0
_exptl_absorpt_coefficient_mu 0.081
_exptl_absorpt_correction_T_max 0.980
_exptl_absorpt_correction_T_min 0.848
_exptl_absorpt_correction_type multi-scan
_exptl_absorpt_process_details 'Apex2 v2008.2-4 (Bruker, 2008)'
_exptl_crystal_colour red
_exptl_crystal_density_diffrn 1.336
_exptl_crystal_density_method 'not measured'
_exptl_crystal_description block
_exptl_crystal_F_000 1328
_exptl_crystal_size_max 0.4
_exptl_crystal_size_mid 0.35
_exptl_crystal_size_min 0.25
_refine_diff_density_max 0.187
_refine_diff_density_min -0.146
_refine_diff_density_rms 0.039
_refine_ls_extinction_method none
_refine_ls_goodness_of_fit_ref 1.061
_refine_ls_hydrogen_treatment constr
_refine_ls_matrix_type full
_refine_ls_number_parameters 136
_refine_ls_number_reflns 1089
_refine_ls_number_restraints 26
_refine_ls_restrained_S_all 1.073
_refine_ls_R_factor_all 0.0473
_refine_ls_R_factor_gt 0.0402
_refine_ls_shift/su_max 0.001
_refine_ls_shift/su_mean 0.000
_refine_ls_structure_factor_coef Fsqd
_refine_ls_weighting_details 'calc w=1/[\s^2^(Fo^2^)+(0.0727P)^2^+1.2693P] where P=(Fo^2^+2Fc^2^)/3'
_refine_ls_weighting_scheme calc
_refine_ls_wR_factor_gt 0.1117
_refine_ls_wR_factor_ref 0.1191
_reflns_number_gt 963
_reflns_number_total 1089
_reflns_threshold_expression I>2\s(I)
_cod_data_source_file b924539a.txt
_cod_data_source_block 11a
_cod_depositor_comments
;
The following automatic conversions were performed:

'_symmetry_cell_setting' value 'Tetragonal' changed to 'tetragonal'
according to /home/saulius/struct/CIF-dictionaries/cif_core.dic
dictionary named 'cif_core.dic' version 2.4.2 from 2011-04-26.

Automatic conversion script
Id: cif_fix_values 1891 2012-01-12 08:04:46Z andrius 
;
_cod_original_sg_symbol_H-M I-42d
_cod_database_code 7153304

loop_
_symmetry_equiv_pos_as_xyz
'x, y, z'
'-x, -y, z'
'y, -x, -z'
'-y, x, -z'
'-x+1/2, y, -z+3/4'
'x+1/2, -y, -z+3/4'
'-y+1/2, -x, z+3/4'
'y+1/2, x, z+3/4'
'x+1/2, y+1/2, z+1/2'
'-x+1/2, -y+1/2, z+1/2'
'y+1/2, -x+1/2, -z+1/2'
'-y+1/2, x+1/2, -z+1/2'
'-x+1, y+1/2, -z+5/4'
'x+1, -y+1/2, -z+5/4'
'-y+1, -x+1/2, z+5/4'
'y+1, x+1/2, z+5/4'

loop_
_atom_site_label
_atom_site_type_symbol
_atom_site_fract_x
_atom_site_fract_y
_atom_site_fract_z
_atom_site_U_iso_or_equiv
_atom_site_adp_type
_atom_site_occupancy
_atom_site_symmetry_multiplicity
_atom_site_calc_flag
_atom_site_refinement_flags
_atom_site_disorder_assembly
_atom_site_disorder_group
C1 C 0.30064(12) 0.46585(13) 1.01642(17) 0.0356(4) Uani 1 1 d D . .
C2 C 0.2380(2) 0.3935(2) 1.0148(4) 0.0387(7) Uani 0.75 1 d PU A 1
H2 H 0.1760 0.3986 1.0259 0.046 Uiso 0.75 1 calc PR A 1
C3 C 0.2821(2) 0.3164(3) 0.9948(3) 0.0415(6) Uani 0.75 1 d PU A 1
H3 H 0.2574 0.2587 0.9883 0.050 Uiso 0.75 1 calc PR A 1
C4 C 0.37429(12) 0.34167(11) 0.98542(15) 0.0333(4) Uani 1 1 d D . .
C5 C 0.44405(12) 0.28080(12) 0.97248(16) 0.0332(4) Uani 1 1 d . A .
C6 C 0.41891(12) 0.18700(12) 0.94723(16) 0.0338(4) Uani 1 1 d . . .
C7 C 0.41598(17) 0.12100(14) 1.01645(19) 0.0488(6) Uani 1 1 d . A .
H7 H 0.4313 0.1343 1.0814 0.059 Uiso 1 1 calc R . .
C8 C 0.39064(18) 0.03492(14) 0.99143(19) 0.0501(6) Uani 1 1 d . . .
H8 H 0.3887 -0.0101 1.0394 0.060 Uiso 1 1 calc R A .
C9 C 0.36861(14) 0.01525(13) 0.89807(18) 0.0420(5) Uani 1 1 d . A .
H9 H 0.3513 -0.0434 0.8812 0.050 Uiso 1 1 calc R . .
C10 C 0.37152(17) 0.08056(15) 0.82842(19) 0.0489(6) Uani 1 1 d . . .
H10 H 0.3564 0.0668 0.7636 0.059 Uiso 1 1 calc R A .
C11 C 0.39647(15) 0.16627(14) 0.85282(17) 0.0417(5) Uani 1 1 d . A .
H11 H 0.3982 0.2110 0.8046 0.050 Uiso 1 1 calc R . .
N1 N 0.38295(10) 0.43135(10) 0.99736(14) 0.0323(4) Uani 1 1 d . A .
H1 H 0.4327 0.4616 0.9935 0.039 Uiso 0.50 1 calc PR . .
C2A C 0.2279(10) 0.4020(9) 1.0420(13) 0.0387(7) Uani 0.138(3) 1 d PD A 2
H2A H 0.1718 0.4122 1.0051 0.046 Uiso 0.138(3) 1 calc PR A 2
C3A C 0.2792(10) 0.3250(11) 1.0078(5) 0.0415(6) Uani 0.138(3) 1 d PD A 2
H3A1 H 0.2502 0.3017 0.9488 0.050 Uiso 0.138(3) 1 calc PR A 2
H3A2 H 0.2759 0.2780 1.0576 0.050 Uiso 0.138(3) 1 calc PR A 2
O1A O 0.2140(9) 0.3812(10) 1.1383(11) 0.084(4) Uani 0.138(3) 1 d PD A 2
H1A H 0.1791 0.3379 1.1423 0.126 Uiso 0.138(3) 1 calc PR A 2
C2B C 0.2282(15) 0.3963(12) 1.025(3) 0.0387(7) Uani 0.112(3) 1 d PD A -3
H2B1 H 0.1766 0.4108 0.9834 0.046 Uiso 0.112(3) 1 calc PR A -3
H2B2 H 0.2082 0.3891 1.0924 0.046 Uiso 0.112(3) 1 calc PR A -3
C3B C 0.2774(12) 0.3136(16) 0.988(2) 0.0415(6) Uani 0.112(3) 1 d PD A -3
H3B H 0.2549 0.2918 0.9247 0.050 Uiso 0.112(3) 1 calc PR A -3
O1B O 0.2554(16) 0.2566(12) 1.0662(16) 0.084(4) Uani 0.112(3) 1 d PD A -3
H1B H 0.2670 0.2820 1.1187 0.126 Uiso 0.112(3) 1 calc PR A -3

loop_
_atom_site_aniso_label
_atom_site_aniso_U_11
_atom_site_aniso_U_22
_atom_site_aniso_U_33
_atom_site_aniso_U_23
_atom_site_aniso_U_13
_atom_site_aniso_U_12
C1 0.0254(8) 0.0305(9) 0.0510(11) 0.0031(8) 0.0016(9) -0.0012(7)
C2 0.0221(11) 0.0319(10) 0.062(2) -0.0078(12) 0.0121(12) -0.0012(8)
C3 0.0288(9) 0.0287(10) 0.0669(15) -0.0045(11) 0.0056(11) -0.0037(8)
C4 0.0251(8) 0.0252(8) 0.0497(11) -0.0009(8) 0.0017(8) -0.0031(6)
C5 0.0292(8) 0.0223(8) 0.0480(10) -0.0015(8) 0.0034(8) -0.0018(7)
C6 0.0259(8) 0.0224(8) 0.0530(11) -0.0028(8) 0.0034(8) -0.0012(6)
C7 0.0647(15) 0.0306(10) 0.0510(12) 0.0005(9) -0.0007(11) -0.0079(10)
C8 0.0610(14) 0.0301(9) 0.0592(13) 0.0049(10) 0.0073(13) -0.0084(9)
C9 0.0328(10) 0.0267(9) 0.0665(14) -0.0075(9) 0.0007(10) -0.0046(8)
C10 0.0566(14) 0.0341(10) 0.0558(13) -0.0074(10) -0.0030(11) -0.0066(10)
C11 0.0444(11) 0.0294(9) 0.0513(12) -0.0009(9) 0.0004(10) -0.0005(8)
N1 0.0238(7) 0.0236(7) 0.0494(9) 0.0010(7) 0.0013(7) -0.0004(5)
C2A 0.0221(11) 0.0319(10) 0.062(2) -0.0078(12) 0.0121(12) -0.0012(8)
C3A 0.0288(9) 0.0287(10) 0.0669(15) -0.0045(11) 0.0056(11) -0.0037(8)
O1A 0.077(7) 0.060(6) 0.114(10) 0.016(7) 0.027(8) -0.019(6)
C2B 0.0221(11) 0.0319(10) 0.062(2) -0.0078(12) 0.0121(12) -0.0012(8)
C3B 0.0288(9) 0.0287(10) 0.0669(15) -0.0045(11) 0.0056(11) -0.0037(8)
O1B 0.077(7) 0.060(6) 0.114(10) 0.016(7) 0.027(8) -0.019(6)

loop_
_atom_type_symbol
_atom_type_description
_atom_type_scat_dispersion_real
_atom_type_scat_dispersion_imag
_atom_type_scat_source
C C 0.0033 0.0016 'International Tables Vol C Tables 4.2.6.8 and 6.1.1.4'
H H 0.0000 0.0000 'International Tables Vol C Tables 4.2.6.8 and 6.1.1.4'
N N 0.0061 0.0033 'International Tables Vol C Tables 4.2.6.8 and 6.1.1.4'
O O 0.0106 0.0060 'International Tables Vol C Tables 4.2.6.8 and 6.1.1.4'

loop_
_geom_angle_atom_site_label_1
_geom_angle_atom_site_label_2
_geom_angle_atom_site_label_3
_geom_angle
_geom_angle_site_symmetry_1
_geom_angle_site_symmetry_3
N1 C1 C5 125.65(16) . 3_567
N1 C1 C2 107.61(19) . .
C5 C1 C2 126.5(2) 3_567 .
N1 C1 C2A 117.6(6) . .
C5 C1 C2A 116.1(6) 3_567 .
N1 C1 C2B 113.8(9) . .
C5 C1 C2B 120.5(9) 3_567 .
C3 C2 C1 109.1(3) . .
C3 C2 H2 125.4 . .
C1 C2 H2 125.4 . .
C2 C3 C4 105.2(3) . .
C2 C3 H3 127.4 . .
C4 C3 H3 127.4 . .
N1 C4 C5 126.04(16) . .
N1 C4 C3 109.9(2) . .
C5 C4 C3 123.9(2) . .
N1 C4 C3A 103.5(6) . .
C5 C4 C3A 129.5(6) . .
N1 C4 C3B 111.3(10) . .
C5 C4 C3B 122.7(10) . .
C1 C5 C4 124.90(16) 4_657 .
C1 C5 C6 118.08(16) 4_657 .
C4 C5 C6 117.01(16) . .
C7 C6 C11 118.98(19) . .
C7 C6 C5 121.5(2) . .
C11 C6 C5 119.50(19) . .
C6 C7 C8 120.3(2) . .
C6 C7 H7 119.8 . .
C8 C7 H7 119.8 . .
C9 C8 C7 120.2(2) . .
C9 C8 H8 119.9 . .
C7 C8 H8 119.9 . .
C8 C9 C10 119.96(19) . .
C8 C9 H9 120.0 . .
C10 C9 H9 120.0 . .
C9 C10 C11 120.2(2) . .
C9 C10 H10 119.9 . .
C11 C10 H10 119.9 . .
C6 C11 C10 120.4(2) . .
C6 C11 H11 119.8 . .
C10 C11 H11 119.8 . .
C4 N1 C1 108.17(15) . .
C4 N1 H1 125.9 . .
C1 N1 H1 125.9 . .
O1A C2A C3A 102.1(11) . .
O1A C2A C1 118.9(14) . .
C3A C2A C1 92.7(11) . .
O1A C2A H2A 113.5 . .
C3A C2A H2A 113.5 . .
C1 C2A H2A 113.5 . .
C2A C3A C4 116.0(13) . .
C2A C3A H3A1 108.3 . .
C4 C3A H3A1 108.3 . .
C2A C3A H3A2 108.3 . .
C4 C3A H3A2 108.3 . .
H3A1 C3A H3A2 107.4 . .
C2A O1A H1A 109.5 . .
C1 C2B C3B 100.8(16) . .
C1 C2B H2B1 111.6 . .
C3B C2B H2B1 111.6 . .
C1 C2B H2B2 111.6 . .
C3B C2B H2B2 111.6 . .
H2B1 C2B H2B2 109.4 . .
O1B C3B C4 114.4(19) . .
O1B C3B C2B 97.4(16) . .
C4 C3B C2B 104.3(16) . .
O1B C3B H3B 113.1 . .
C4 C3B H3B 113.1 . .
C2B C3B H3B 113.1 . .

loop_
_geom_bond_atom_site_label_1
_geom_bond_atom_site_label_2
_geom_bond_distance
_geom_bond_site_symmetry_2
C1 N1 1.370(2) .
C1 C5 1.399(3) 3_567
C1 C2 1.442(4) .
C1 C2A 1.500(15) .
C1 C2B 1.517(17) .
C2 C3 1.366(4) .
C2 H2 0.9500 .
C3 C4 1.447(4) .
C3 H3 0.9500 .
C4 N1 1.368(2) .
C4 C5 1.406(2) .
C4 C3A 1.488(15) .
C4 C3B 1.520(18) .
C5 C1 1.399(3) 4_657
C5 C6 1.504(3) .
C6 C7 1.382(3) .
C6 C11 1.387(3) .
C7 C8 1.396(3) .
C7 H7 0.9500 .
C8 C9 1.368(4) .
C8 H8 0.9500 .
C9 C10 1.379(3) .
C9 H9 0.9500 .
C10 C11 1.387(3) .
C10 H10 0.9500 .
C11 H11 0.9500 .
N1 H1 0.8800 .
C2A O1A 1.387(17) .
C2A C3A 1.473(16) .
C2A H2A 1.0000 .
C3A H3A1 0.9900 .
C3A H3A2 0.9900 .
O1A H1A 0.8400 .
C2B C3B 1.536(19) .
C2B H2B1 0.9900 .
C2B H2B2 0.9900 .
C3B O1B 1.418(19) .
C3B H3B 1.0000 .
O1B H1B 0.8400 .

loop_
_geom_torsion_atom_site_label_1
_geom_torsion_atom_site_label_2
_geom_torsion_atom_site_label_3
_geom_torsion_atom_site_label_4
_geom_torsion
_geom_torsion_site_symmetry_1
_geom_torsion_site_symmetry_4
N1 C1 C2 C3 -0.2(5) . .
C5 C1 C2 C3 175.1(3) 3_567 .
C2A C1 C2 C3 -130(2) . .
C2B C1 C2 C3 -147(11) . .
C1 C2 C3 C4 1.0(5) . .
C2 C3 C4 N1 -1.5(4) . .
C2 C3 C4 C5 174.6(3) . .
C2 C3 C4 C3A 42(4) . .
C2 C3 C4 C3B -114(16) . .
N1 C4 C5 C1 9.7(4) . 4_657
C3 C4 C5 C1 -165.7(3) . 4_657
C3A C4 C5 C1 -157.5(5) . 4_657
C3B C4 C5 C1 -169.9(13) . 4_657
N1 C4 C5 C6 -171.9(2) . .
C3 C4 C5 C6 12.7(4) . .
C3A C4 C5 C6 20.9(5) . .
C3B C4 C5 C6 8.5(13) . .
C1 C5 C6 C7 79.5(3) 4_657 .
C4 C5 C6 C7 -99.0(2) . .
C1 C5 C6 C11 -101.8(3) 4_657 .
C4 C5 C6 C11 79.7(3) . .
C11 C6 C7 C8 -0.1(3) . .
C5 C6 C7 C8 178.7(2) . .
C6 C7 C8 C9 0.1(4) . .
C7 C8 C9 C10 0.1(4) . .
C8 C9 C10 C11 -0.2(4) . .
C7 C6 C11 C10 0.0(3) . .
C5 C6 C11 C10 -178.8(2) . .
C9 C10 C11 C6 0.2(4) . .
C5 C4 N1 C1 -174.6(2) . .
C3 C4 N1 C1 1.4(3) . .
C3A C4 N1 C1 -4.7(4) . .
C3B C4 N1 C1 5.0(12) . .
C5 C1 N1 C4 -176.1(2) 3_567 .
C2 C1 N1 C4 -0.8(3) . .
C2A C1 N1 C4 13.5(8) . .
C2B C1 N1 C4 3.7(17) . .
N1 C1 C2A O1A 90.9(13) . .
C5 C1 C2A O1A -80.4(13) 3_567 .
C2 C1 C2A O1A 147(3) . .
N1 C1 C2A C3A -14.5(12) . .
C5 C1 C2A C3A 174.1(6) 3_567 .
C2 C1 C2A C3A 41.2(17) . .
C2B C1 C2A C3A 55(7) . .
O1A C2A C3A C4 -109.4(11) . .
C1 C2A C3A C4 10.9(12) . .
N1 C4 C3A C2A -4.9(10) . .
C5 C4 C3A C2A 164.4(9) . .
C3 C4 C3A C2A -143(4) . .
N1 C1 C2B C3B -10(3) . .
C5 C1 C2B C3B 169.5(13) 3_567 .
C2 C1 C2B C3B 24(9) . .
N1 C4 C3B O1B -116.5(17) . .
C5 C4 C3B O1B 63(2) . .
C3 C4 C3B O1B -48(15) . .
N1 C4 C3B C2B -11(2) . .
C5 C4 C3B C2B 168.3(16) . .
C3 C4 C3B C2B 57(15) . .
C1 C2B C3B O1B 130(2) . .
C1 C2B C3B C4 12(2) . .
